data_1567583
loop_
_publ_author_name
'Th\'ery, Valentin'
'Molton, Florian'
'Sirach, Selim'
'Tillet, Neven'
'P\'ecaut, Jacques'
'Tom\'as-Mendivil, Eder'
'Martin, David'

_publ_section_title
;
 The curious case of a sterically crowded Stenhouse salt
;
_journal_issue 33
_journal_name_full 'Chemical Science'
_journal_page_first 9755
_journal_page_last 9760
_journal_paper_doi 10.1039/D2SC01895K
_journal_volume 13
_journal_year 2022
_chemical_formula_moiety 'C H2 Cl2, 2(F6 P), C53 H76 N2 O'
_chemical_formula_sum 'C54 H78 Cl2 F12 N2 O P2'
_chemical_formula_weight 1132.02
_space_group_crystal_system monoclinic
_space_group_IT_number 14
_space_group_name_Hall '-P 2yn'
_space_group_name_H-M_alt 'P 1 21/n 1'
_atom_sites_solution_hydrogens geom
_atom_sites_solution_primary dual
_audit_creation_date 2022-02-08
_audit_creation_method
;
Olex2 1.3
(compiled 2020.11.12 svn.r5f609507 for OlexSys, GUI svn.r6408)
;
_audit_update_record
;
2022-03-30 deposited with the CCDC.	2022-07-27 downloaded from the CCDC.
;
_cell_angle_alpha 90
_cell_angle_beta 97.129(5)
_cell_angle_gamma 90
_cell_formula_units_Z 4
_cell_length_a 12.1520(8)
_cell_length_b 31.9515(18)
_cell_length_c 14.2567(7)
_cell_measurement_reflns_used 3631
_cell_measurement_temperature 150.00(14)
_cell_measurement_theta_max 21.4940
_cell_measurement_theta_min 2.1140
_cell_volume 5492.7(6)
_computing_cell_refinement 'CrysAlisPro 1.171.41.93a (Rigaku OD, 2020)'
_computing_data_collection 'CrysAlisPro 1.171.41.93a (Rigaku OD, 2020)'
_computing_data_reduction 'CrysAlisPro 1.171.41.93a (Rigaku OD, 2020)'
_computing_molecular_graphics 'Olex2 1.3 (Dolomanov et al., 2009)'
_computing_publication_material 'Olex2 1.3 (Dolomanov et al., 2009)'
_computing_structure_refinement 'ShelXL 2018/3 (Sheldrick, 2015)'
_computing_structure_solution 'SHELXT 2018/2 (Sheldrick, 2018)'
_diffrn_ambient_environment N~2~
_diffrn_ambient_temperature 150.00(14)
_diffrn_detector 'CCD plate'
_diffrn_detector_area_resol_mean 15.9653
_diffrn_detector_type Sapphire3
_diffrn_measured_fraction_theta_full 1.000
_diffrn_measured_fraction_theta_max 1.000
_diffrn_measurement_details
;
List of Runs (angles in degrees, time in seconds):

  # Type    Start    End  Width  t~exp~   \w     \q     \k     \f   Frames
#--------------------------------------------------------------------------
  1  \w    -20.00  67.00   1.00  120.00    --   25.25 -99.00  60.00   87
  2  \w    -96.00  -6.00   1.00  120.00    --  -27.12 -57.00  90.00   90
  3  \w   -104.00 -35.00   1.00  120.00    --  -27.12 178.00-150.00   69
  4  \w   -100.00  46.00   1.00  120.00    --  -27.12   0.00-150.00  146
  5  \w    -96.00  -6.00   1.00  120.00    --  -27.12 -57.00-180.00   90
;
_diffrn_measurement_device 'four-circle diffractometer'
_diffrn_measurement_device_type 'Xcalibur, Sapphire3'
_diffrn_measurement_method '\w scans'
_diffrn_orient_matrix_type 'CrysAlisPro convention (1999,Acta A55,543-557)'
_diffrn_orient_matrix_UB_11 -0.0583550000
_diffrn_orient_matrix_UB_12 0.0024277000
_diffrn_orient_matrix_UB_13 -0.0090420000
_diffrn_orient_matrix_UB_21 0.0071973000
_diffrn_orient_matrix_UB_22 0.0203203000
_diffrn_orient_matrix_UB_23 -0.0183329000
_diffrn_orient_matrix_UB_31 0.0006106000
_diffrn_orient_matrix_UB_32 -0.0086289000
_diffrn_orient_matrix_UB_33 -0.0457852000
_diffrn_radiation_monochromator graphite
_diffrn_radiation_probe x-ray
_diffrn_radiation_type 'Mo K\a'
_diffrn_radiation_wavelength 0.71073
_diffrn_reflns_av_R_equivalents 0.1883
_diffrn_reflns_av_unetI/netI 0.2034
_diffrn_reflns_Laue_measured_fraction_full 1.000
_diffrn_reflns_Laue_measured_fraction_max 1.000
_diffrn_reflns_limit_h_max 15
_diffrn_reflns_limit_h_min -15
_diffrn_reflns_limit_k_max 39
_diffrn_reflns_limit_k_min -39
_diffrn_reflns_limit_l_max 17
_diffrn_reflns_limit_l_min -17
_diffrn_reflns_number 47920
_diffrn_reflns_point_group_measured_fraction_full 1.000
_diffrn_reflns_point_group_measured_fraction_max 1.000
_diffrn_reflns_theta_full 25.242
_diffrn_reflns_theta_max 26.372
_diffrn_reflns_theta_min 1.923
_diffrn_source 'fine-focus sealed X-ray tube'
_diffrn_source_type 'Enhance (Mo) X-ray Source'
_exptl_absorpt_coefficient_mu 0.257
_exptl_absorpt_correction_T_max 1.000
_exptl_absorpt_correction_T_min 0.990
_exptl_absorpt_correction_type analytical
_exptl_absorpt_process_details
;
CrysAlisPro 1.171.41.93a (Rigaku Oxford Diffraction, 2020)
Analytical numeric absorption correction using a multifaceted crystal
model based on expressions derived by R.C. Clark & J.S. Reid.
(Clark, R. C. & Reid, J. S. (1995). Acta Cryst. A51, 887-897)
Empirical absorption correction using spherical harmonics,
implemented in SCALE3 ABSPACK scaling algorithm.
;
_exptl_crystal_colour 'translucent light yellow'
_exptl_crystal_density_diffrn 1.369
_exptl_crystal_description needle
_exptl_crystal_F_000 2384
_exptl_crystal_size_max 0.87
_exptl_crystal_size_mid 0.14
_exptl_crystal_size_min 0.01
_refine_diff_density_max 0.554
_refine_diff_density_min -0.427
_refine_diff_density_rms 0.080
_refine_ls_extinction_method none
_refine_ls_goodness_of_fit_ref 1.002
_refine_ls_hydrogen_treatment constr
_refine_ls_matrix_type full
_refine_ls_number_parameters 674
_refine_ls_number_reflns 11219
_refine_ls_number_restraints 0
_refine_ls_restrained_S_all 1.002
_refine_ls_R_factor_all 0.2151
_refine_ls_R_factor_gt 0.0942
_refine_ls_shift/su_max 0.000
_refine_ls_shift/su_mean 0.000
_refine_ls_structure_factor_coef Fsqd
_refine_ls_weighting_details 'w=1/[\s^2^(Fo^2^)+(0.0850P)^2^] where P=(Fo^2^+2Fc^2^)/3'
_refine_ls_weighting_scheme calc
_refine_ls_wR_factor_gt 0.2009
_refine_ls_wR_factor_ref 0.2575
_reflns_Friedel_coverage 0.000
_reflns_number_gt 4613
_reflns_number_total 11219
_reflns_threshold_expression 'I > 2\s(I)'
_cod_data_source_file d2sc01895k2.cif
_cod_data_source_block 1(PF6)2
_cod_database_code 1567583
_shelx_shelxl_version_number 2018/3
_chemical_oxdiff_formula 'C40 H40 N2 O1 P F6'
_shelx_space_group_comment
;
The symmetry employed for this shelxl refinement is uniquely defined
by the following loop, which should always be used as a source of
symmetry information in preference to the above space-group names.
They are only intended as comments.
;
_shelx_estimated_absorpt_t_max 0.997
_shelx_estimated_absorpt_t_min 0.807
_reflns_odcompleteness_completeness 99.96
_reflns_odcompleteness_iscentric 1
_reflns_odcompleteness_theta 30.44
_olex2_refinement_description
;
1.a Ternary CH refined with riding coordinates:
 C18(H18), C21(H21), C48(H48), C51(H51)
1.b Secondary CH2 refined with riding coordinates:
 C1CL(H1CA,H1CB), C7(H7A,H7B), C10(H10A,H10B), C26(H26A,H26B), C28(H28A,H28B),
 C36(H36A,H36B), C38(H38A,H38B)
1.c Aromatic/amide H refined with riding coordinates:
 C3(H3), C14(H14), C15(H15), C16(H16), C31(H31), C32(H32), C33(H33), C34(H34),
 C35(H35), C44(H44), C45(H45), C46(H46)
1.d Idealised Me refined as rotating group:
 C19(H19A,H19B,H19C), C20(H20A,H20B,H20C), C22(H22A,H22B,H22C), C23(H23A,H23B,
 H23C), C24(H24B,H24A,H24C), C25(H25A,H25B,H25C), C27(H27A,H27B,H27C), C29(H29A,
 H29B,H29C), C37(H37A,H37B,H37C), C39(H39A,H39B,H39C), C40(H40A,H40B,H40C),
 C41(H41A,H41B,H41C), C49(H49A,H49B,H49C), C50(H50A,H50B,H50C), C52(H52A,H52B,
 H52C), C53(H53A,H53B,H53C)
;
_olex2_submission_special_instructions 'No special instructions were received'
_oxdiff_exptl_absorpt_empirical_details
;
Empirical correction (ABSPACK) includes:
- Absorption correction using spherical harmonics
- Frame scaling
;
_oxdiff_exptl_absorpt_empirical_full_max 1.274
_oxdiff_exptl_absorpt_empirical_full_min 0.635

loop_
_space_group_symop_operation_xyz
'x, y, z'
'-x+1/2, y+1/2, -z+1/2'
'-x, -y, -z'
'x-1/2, -y-1/2, z-1/2'

loop_
_atom_site_label
_atom_site_type_symbol
_atom_site_fract_x
_atom_site_fract_y
_atom_site_fract_z
_atom_site_U_iso_or_equiv
_atom_site_adp_type
_atom_site_occupancy
_atom_site_site_symmetry_order
_atom_site_calc_flag
_atom_site_refinement_flags_posn
_atom_site_refinement_flags_adp
_atom_site_refinement_flags_occupancy
_atom_site_disorder_assembly
_atom_site_disorder_group
Cl1 Cl 0.94575(18) 0.51749(7) 0.09811(13) 0.0631(6) Uani 1 1 d . . . . .
Cl2 Cl 1.00489(18) 0.54845(6) 0.28715(13) 0.0619(6) Uani 1 1 d . . . . .
C1CL C 0.9706(7) 0.5616(2) 0.1682(5) 0.064(2) Uani 1 1 d . . . . .
H1CA H 0.903664 0.579577 0.161255 0.076 Uiso 1 1 calc R U . . .
H1CB H 1.032125 0.577877 0.146561 0.076 Uiso 1 1 calc R U . . .
P1 P 0.24331(16) 0.34298(6) 0.75362(12) 0.0383(5) Uani 1 1 d . . . . .
F1 F 0.3371(4) 0.33624(15) 0.8398(2) 0.0721(14) Uani 1 1 d . . . . .
F2 F 0.1503(4) 0.34942(16) 0.6685(3) 0.0832(16) Uani 1 1 d . . . . .
F3 F 0.2721(4) 0.39058(14) 0.7533(4) 0.0918(17) Uani 1 1 d . . . . .
F4 F 0.1569(4) 0.35187(15) 0.8252(3) 0.0824(15) Uani 1 1 d . . . . .
F5 F 0.2128(4) 0.29482(12) 0.7578(3) 0.0634(12) Uani 1 1 d . . . . .
F6 F 0.3305(4) 0.33255(15) 0.6845(2) 0.0726(15) Uani 1 1 d . . . . .
P2 P 0.42022(15) 0.11497(6) 0.58190(13) 0.0422(5) Uani 1 1 d . . . . .
F11 F 0.4750(4) 0.15100(14) 0.6467(3) 0.0768(14) Uani 1 1 d . . . . .
F12 F 0.3637(4) 0.07968(15) 0.5153(3) 0.0836(16) Uani 1 1 d . . . . .
F13 F 0.3460(4) 0.14923(15) 0.5237(4) 0.0886(17) Uani 1 1 d . . . . .
F14 F 0.3270(4) 0.10865(15) 0.6487(3) 0.0730(14) Uani 1 1 d . . . . .
F15 F 0.4928(4) 0.08243(14) 0.6411(4) 0.0892(16) Uani 1 1 d . . . . .
F16 F 0.5129(4) 0.12259(17) 0.5156(4) 0.0968(17) Uani 1 1 d . . . . .
O1 O 0.4660(3) 0.43084(12) 0.3938(2) 0.0285(10) Uani 1 1 d . . . . .
N1 N 0.6094(4) 0.28791(14) 0.4867(3) 0.0214(11) Uani 1 1 d . . . . .
N2 N 0.5558(4) 0.45211(13) 0.2090(3) 0.0193(10) Uani 1 1 d . . . . .
C1 C 0.5209(5) 0.29627(17) 0.4299(3) 0.0208(13) Uani 1 1 d . . . . .
C2 C 0.4878(5) 0.33958(17) 0.3956(3) 0.0221(13) Uani 1 1 d . . . . .
C3 C 0.5628(5) 0.36749(16) 0.3709(3) 0.0218(13) Uani 1 1 d . . . . .
H3 H 0.636129 0.358454 0.365150 0.026 Uiso 1 1 calc R U . . .
C4 C 0.5322(5) 0.41232(18) 0.3524(3) 0.0242(14) Uani 1 1 d . . . . .
C5 C 0.5959(5) 0.44049(16) 0.2921(3) 0.0200(12) Uani 1 1 d . . . . .
C6 C 0.4560(5) 0.25711(17) 0.3968(4) 0.0260(14) Uani 1 1 d . . . . .
C7 C 0.5262(5) 0.22251(17) 0.4508(4) 0.0265(14) Uani 1 1 d . . . . .
H7A H 0.477276 0.203100 0.480532 0.032 Uiso 1 1 calc R U . . .
H7B H 0.565882 0.206293 0.406259 0.032 Uiso 1 1 calc R U . . .
C8 C 0.6095(5) 0.24243(18) 0.5265(4) 0.0288(14) Uani 1 1 d . . . . .
C9 C 0.7019(5) 0.46219(18) 0.3331(4) 0.0258(14) Uani 1 1 d . . . . .
C10 C 0.7331(5) 0.48382(18) 0.2434(3) 0.0250(13) Uani 1 1 d . . . . .
H10A H 0.763215 0.512113 0.258985 0.030 Uiso 1 1 calc R U . . .
H10B H 0.790332 0.467327 0.216045 0.030 Uiso 1 1 calc R U . . .
C11 C 0.6276(5) 0.48691(17) 0.1723(3) 0.0235(13) Uani 1 1 d . . . . .
C12 C 0.7016(5) 0.31602(17) 0.5179(3) 0.0225(13) Uani 1 1 d . . . . .
C13 C 0.6934(5) 0.34501(18) 0.5915(3) 0.0263(14) Uani 1 1 d . . . . .
C14 C 0.7850(5) 0.36936(18) 0.6202(4) 0.0286(14) Uani 1 1 d . . . . .
H14 H 0.781671 0.389035 0.669756 0.034 Uiso 1 1 calc R U . . .
C15 C 0.8815(5) 0.36592(19) 0.5791(4) 0.0316(15) Uani 1 1 d . . . . .
H15 H 0.944437 0.382375 0.601456 0.038 Uiso 1 1 calc R U . . .
C16 C 0.8859(5) 0.33841(18) 0.5051(4) 0.0281(14) Uani 1 1 d . . . . .
H16 H 0.951928 0.336984 0.475881 0.034 Uiso 1 1 calc R U . . .
C17 C 0.7985(5) 0.31299(17) 0.4720(4) 0.0226(13) Uani 1 1 d . . . . .
C18 C 0.5894(5) 0.35093(18) 0.6400(3) 0.0252(14) Uani 1 1 d . . . . .
H18 H 0.531896 0.330584 0.612058 0.030 Uiso 1 1 calc R U . . .
C19 C 0.5434(5) 0.39512(19) 0.6234(4) 0.0357(16) Uani 1 1 d . . . . .
H19A H 0.600867 0.415544 0.645844 0.053 Uiso 1 1 calc R U . . .
H19B H 0.479276 0.398859 0.658004 0.053 Uiso 1 1 calc R U . . .
H19C H 0.520570 0.399327 0.555698 0.053 Uiso 1 1 calc R U . . .
C20 C 0.6119(6) 0.3428(2) 0.7465(4) 0.0398(17) Uani 1 1 d . . . . .
H20A H 0.645364 0.315052 0.757637 0.060 Uiso 1 1 calc R U . . .
H20B H 0.542017 0.344007 0.774071 0.060 Uiso 1 1 calc R U . . .
H20C H 0.662851 0.364151 0.776014 0.060 Uiso 1 1 calc R U . . .
C21 C 0.8095(5) 0.28423(19) 0.3884(4) 0.0355(16) Uani 1 1 d . . . . .
H21 H 0.745729 0.264225 0.381593 0.043 Uiso 1 1 calc R U . . .
C22 C 0.8082(6) 0.3087(2) 0.2969(4) 0.0407(17) Uani 1 1 d . . . . .
H22A H 0.737406 0.323509 0.283342 0.061 Uiso 1 1 calc R U . . .
H22B H 0.817247 0.289362 0.245056 0.061 Uiso 1 1 calc R U . . .
H22C H 0.869133 0.328996 0.303311 0.061 Uiso 1 1 calc R U . . .
C23 C 0.9171(6) 0.2592(2) 0.4048(4) 0.0433(18) Uani 1 1 d . . . . .
H23A H 0.980386 0.278370 0.407331 0.065 Uiso 1 1 calc R U . . .
H23B H 0.919756 0.239292 0.352954 0.065 Uiso 1 1 calc R U . . .
H23C H 0.920148 0.243995 0.464750 0.065 Uiso 1 1 calc R U . . .
C24 C 0.7208(6) 0.2215(2) 0.5382(4) 0.0410(17) Uani 1 1 d . . . . .
H24B H 0.774105 0.238988 0.577834 0.061 Uiso 1 1 calc R U . . .
H24A H 0.745935 0.217761 0.476012 0.061 Uiso 1 1 calc R U . . .
H24C H 0.714988 0.194169 0.568235 0.061 Uiso 1 1 calc R U . . .
C25 C 0.5674(6) 0.24568(19) 0.6234(4) 0.0412(18) Uani 1 1 d . . . . .
H25A H 0.623626 0.259465 0.668167 0.062 Uiso 1 1 calc R U . . .
H25B H 0.552944 0.217554 0.646429 0.062 Uiso 1 1 calc R U . . .
H25C H 0.498733 0.262077 0.617433 0.062 Uiso 1 1 calc R U . . .
C26 C 0.4714(5) 0.25577(18) 0.2889(4) 0.0324(15) Uani 1 1 d . . . . .
H26A H 0.431358 0.279763 0.256615 0.039 Uiso 1 1 calc R U . . .
H26B H 0.551100 0.259142 0.282589 0.039 Uiso 1 1 calc R U . . .
C27 C 0.4301(5) 0.2159(2) 0.2396(4) 0.0405(17) Uani 1 1 d . . . . .
H27A H 0.440655 0.217510 0.172605 0.061 Uiso 1 1 calc R U . . .
H27B H 0.351145 0.212277 0.245182 0.061 Uiso 1 1 calc R U . . .
H27C H 0.471861 0.192044 0.268891 0.061 Uiso 1 1 calc R U . . .
C28 C 0.3315(5) 0.25414(18) 0.4081(4) 0.0343(15) Uani 1 1 d . . . . .
H28A H 0.293237 0.277981 0.373654 0.041 Uiso 1 1 calc R U . . .
H28B H 0.302009 0.228226 0.376149 0.041 Uiso 1 1 calc R U . . .
C29 C 0.2995(6) 0.2540(2) 0.5073(5) 0.0497(19) Uani 1 1 d . . . . .
H29A H 0.218463 0.253581 0.504404 0.075 Uiso 1 1 calc R U . . .
H29B H 0.328732 0.279167 0.540857 0.075 Uiso 1 1 calc R U . . .
H29C H 0.330456 0.229085 0.541032 0.075 Uiso 1 1 calc R U . . .
C30 C 0.3685(5) 0.34976(16) 0.3819(4) 0.0224(13) Uani 1 1 d . . . . .
C31 C 0.3149(5) 0.35402(17) 0.2905(4) 0.0277(14) Uani 1 1 d . . . . .
H31 H 0.355931 0.351582 0.238155 0.033 Uiso 1 1 calc R U . . .
C32 C 0.2044(5) 0.3616(2) 0.2756(4) 0.0368(16) Uani 1 1 d . . . . .
H32 H 0.168501 0.364283 0.212751 0.044 Uiso 1 1 calc R U . . .
C33 C 0.1424(6) 0.3657(2) 0.3516(4) 0.0394(17) Uani 1 1 d . . . . .
H33 H 0.064719 0.370468 0.340969 0.047 Uiso 1 1 calc R U . . .
C34 C 0.1963(6) 0.3625(2) 0.4421(4) 0.0390(16) Uani 1 1 d . . . . .
H34 H 0.155561 0.366091 0.494273 0.047 Uiso 1 1 calc R U . . .
C35 C 0.3086(5) 0.35426(18) 0.4582(4) 0.0275(14) Uani 1 1 d . . . . .
H35 H 0.344567 0.351677 0.521019 0.033 Uiso 1 1 calc R U . . .
C36 C 0.6671(6) 0.4942(2) 0.4103(4) 0.044(2) Uani 1 1 d . . . . .
H36A H 0.588322 0.501765 0.392411 0.053 Uiso 1 1 calc R U . . .
H36B H 0.672083 0.479301 0.471621 0.053 Uiso 1 1 calc R U . . .
C37 C 0.7316(7) 0.5333(2) 0.4249(5) 0.065(2) Uani 1 1 d . . . . .
H37A H 0.723763 0.549497 0.366139 0.097 Uiso 1 1 calc R U . . .
H37B H 0.809987 0.526545 0.443347 0.097 Uiso 1 1 calc R U . . .
H37C H 0.703894 0.549766 0.475021 0.097 Uiso 1 1 calc R U . . .
C38 C 0.7865(5) 0.43002(19) 0.3733(4) 0.0354(16) Uani 1 1 d . . . . .
H38A H 0.793663 0.408431 0.324583 0.043 Uiso 1 1 calc R U . . .
H38B H 0.758832 0.416042 0.427740 0.043 Uiso 1 1 calc R U . . .
C39 C 0.9019(6) 0.4486(2) 0.4057(5) 0.057(2) Uani 1 1 d . . . . .
H39A H 0.931540 0.461320 0.351603 0.086 Uiso 1 1 calc R U . . .
H39B H 0.951837 0.426301 0.432147 0.086 Uiso 1 1 calc R U . . .
H39C H 0.895694 0.469939 0.454150 0.086 Uiso 1 1 calc R U . . .
C40 C 0.5680(5) 0.52902(17) 0.1761(4) 0.0296(15) Uani 1 1 d . . . . .
H40A H 0.499926 0.528722 0.131342 0.044 Uiso 1 1 calc R U . . .
H40B H 0.616695 0.551515 0.159098 0.044 Uiso 1 1 calc R U . . .
H40C H 0.549338 0.533767 0.240136 0.044 Uiso 1 1 calc R U . . .
C41 C 0.6474(5) 0.47839(19) 0.0712(3) 0.0289(14) Uani 1 1 d . . . . .
H41A H 0.686192 0.451630 0.068188 0.043 Uiso 1 1 calc R U . . .
H41B H 0.692682 0.500890 0.049323 0.043 Uiso 1 1 calc R U . . .
H41C H 0.576074 0.477129 0.030842 0.043 Uiso 1 1 calc R U . . .
C42 C 0.4525(5) 0.43702(17) 0.1552(3) 0.0229(13) Uani 1 1 d . . . . .
C43 C 0.3508(5) 0.45553(18) 0.1659(3) 0.0267(14) Uani 1 1 d . . . . .
C44 C 0.2568(5) 0.44074(19) 0.1098(4) 0.0301(15) Uani 1 1 d . . . . .
H44 H 0.186752 0.453142 0.114904 0.036 Uiso 1 1 calc R U . . .
C45 C 0.2641(5) 0.4083(2) 0.0469(4) 0.0329(15) Uani 1 1 d . . . . .
H45 H 0.199566 0.398719 0.008496 0.039 Uiso 1 1 calc R U . . .
C46 C 0.3642(6) 0.3901(2) 0.0399(4) 0.0348(16) Uani 1 1 d . . . . .
H46 H 0.367281 0.367688 -0.003523 0.042 Uiso 1 1 calc R U . . .
C47 C 0.4622(5) 0.40273(17) 0.0936(3) 0.0265(14) Uani 1 1 d . . . . .
C48 C 0.3311(5) 0.49019(18) 0.2355(4) 0.0275(14) Uani 1 1 d . . . . .
H48 H 0.403874 0.498036 0.271934 0.033 Uiso 1 1 calc R U . . .
C49 C 0.2810(5) 0.52899(19) 0.1838(4) 0.0363(16) Uani 1 1 d . . . . .
H49A H 0.209640 0.521697 0.147727 0.054 Uiso 1 1 calc R U . . .
H49B H 0.331577 0.539310 0.140477 0.054 Uiso 1 1 calc R U . . .
H49C H 0.269832 0.550829 0.229897 0.054 Uiso 1 1 calc R U . . .
C50 C 0.2526(5) 0.4752(2) 0.3055(4) 0.0349(16) Uani 1 1 d . . . . .
H50A H 0.248713 0.496483 0.354426 0.052 Uiso 1 1 calc R U . . .
H50B H 0.280766 0.448954 0.335042 0.052 Uiso 1 1 calc R U . . .
H50C H 0.178428 0.470535 0.271595 0.052 Uiso 1 1 calc R U . . .
C51 C 0.5670(5) 0.37949(18) 0.0823(4) 0.0308(15) Uani 1 1 d . . . . .
H51 H 0.630519 0.394323 0.119495 0.037 Uiso 1 1 calc R U . . .
C52 C 0.5883(6) 0.3776(2) -0.0214(4) 0.0378(17) Uani 1 1 d . . . . .
H52A H 0.662348 0.366083 -0.025141 0.057 Uiso 1 1 calc R U . . .
H52B H 0.583608 0.405852 -0.048341 0.057 Uiso 1 1 calc R U . . .
H52C H 0.532475 0.359654 -0.056965 0.057 Uiso 1 1 calc R U . . .
C53 C 0.5618(6) 0.33470(19) 0.1203(4) 0.0379(16) Uani 1 1 d . . . . .
H53A H 0.500658 0.319592 0.083740 0.057 Uiso 1 1 calc R U . . .
H53B H 0.549470 0.335583 0.186942 0.057 Uiso 1 1 calc R U . . .
H53C H 0.631842 0.320317 0.114562 0.057 Uiso 1 1 calc R U . . .

loop_
_atom_site_aniso_label
_atom_site_aniso_U_11
_atom_site_aniso_U_22
_atom_site_aniso_U_33
_atom_site_aniso_U_23
_atom_site_aniso_U_13
_atom_site_aniso_U_12
Cl1 0.0611(14) 0.0716(14) 0.0586(12) -0.0088(10) 0.0148(10) -0.0072(11)
Cl2 0.0611(14) 0.0615(13) 0.0617(12) -0.0122(10) 0.0024(10) -0.0073(11)
C1CL 0.077(7) 0.051(5) 0.063(5) -0.002(4) 0.008(4) -0.001(5)
P1 0.0375(11) 0.0413(11) 0.0372(10) 0.0024(8) 0.0093(8) -0.0026(9)
F1 0.075(4) 0.099(4) 0.038(2) -0.018(2) -0.009(2) 0.003(3)
F2 0.056(3) 0.113(4) 0.074(3) 0.033(3) -0.019(2) -0.005(3)
F3 0.083(4) 0.043(3) 0.148(4) 0.014(3) 0.008(3) -0.017(3)
F4 0.084(4) 0.072(3) 0.103(3) -0.010(3) 0.059(3) -0.002(3)
F5 0.067(3) 0.040(3) 0.083(3) 0.002(2) 0.009(2) -0.008(2)
F6 0.059(3) 0.126(4) 0.037(2) -0.015(2) 0.021(2) -0.022(3)
P2 0.0307(11) 0.0387(11) 0.0584(12) -0.0002(9) 0.0103(9) -0.0042(9)
F11 0.055(3) 0.059(3) 0.113(4) -0.018(3) -0.002(3) -0.019(2)
F12 0.093(4) 0.070(3) 0.088(3) -0.026(3) 0.010(3) -0.023(3)
F13 0.051(3) 0.074(3) 0.133(4) 0.042(3) -0.019(3) -0.011(3)
F14 0.059(3) 0.087(4) 0.078(3) -0.004(3) 0.025(2) -0.014(3)
F15 0.054(3) 0.064(3) 0.143(4) 0.030(3) -0.014(3) 0.001(3)
F16 0.065(4) 0.100(4) 0.137(4) 0.008(3) 0.057(3) -0.007(3)
O1 0.028(3) 0.034(2) 0.024(2) 0.0003(18) 0.0046(18) 0.005(2)
N1 0.032(3) 0.019(3) 0.013(2) 0.0019(18) 0.004(2) -0.002(2)
N2 0.022(3) 0.018(2) 0.018(2) 0.0006(19) 0.001(2) -0.003(2)
C1 0.024(3) 0.025(3) 0.015(3) 0.001(2) 0.009(2) -0.004(3)
C2 0.034(4) 0.021(3) 0.010(3) -0.006(2) -0.001(2) -0.001(3)
C3 0.031(4) 0.021(3) 0.013(3) 0.001(2) 0.003(2) 0.005(3)
C4 0.022(3) 0.036(4) 0.012(3) -0.001(2) -0.004(2) -0.002(3)
C5 0.024(3) 0.016(3) 0.020(3) -0.002(2) 0.002(2) 0.004(2)
C6 0.027(4) 0.022(3) 0.029(3) -0.002(2) 0.004(3) -0.003(3)
C7 0.028(4) 0.027(3) 0.027(3) 0.006(3) 0.010(3) -0.001(3)
C8 0.034(4) 0.030(4) 0.024(3) 0.003(3) 0.011(3) -0.002(3)
C9 0.026(4) 0.029(3) 0.022(3) -0.001(2) 0.003(3) -0.003(3)
C10 0.030(4) 0.028(3) 0.016(3) 0.005(2) 0.001(2) -0.005(3)
C11 0.022(3) 0.026(3) 0.022(3) 0.010(2) 0.001(2) -0.003(3)
C12 0.025(3) 0.020(3) 0.022(3) 0.006(2) -0.001(2) -0.003(3)
C13 0.037(4) 0.027(3) 0.015(3) 0.004(2) 0.000(3) 0.000(3)
C14 0.033(4) 0.033(4) 0.018(3) -0.005(3) -0.003(3) -0.001(3)
C15 0.028(4) 0.032(4) 0.032(3) 0.001(3) -0.008(3) -0.009(3)
C16 0.024(4) 0.033(4) 0.027(3) 0.002(3) 0.001(3) 0.005(3)
C17 0.027(4) 0.018(3) 0.023(3) 0.000(2) 0.002(2) 0.000(3)
C18 0.023(3) 0.032(3) 0.020(3) -0.005(2) 0.000(2) -0.004(3)
C19 0.032(4) 0.044(4) 0.031(3) -0.007(3) 0.007(3) 0.004(3)
C20 0.042(4) 0.054(5) 0.024(3) -0.005(3) 0.005(3) -0.006(4)
C21 0.034(4) 0.037(4) 0.036(4) -0.001(3) 0.005(3) 0.009(3)
C22 0.047(5) 0.054(4) 0.024(3) -0.001(3) 0.015(3) 0.007(4)
C23 0.042(5) 0.035(4) 0.053(4) -0.007(3) 0.006(3) 0.008(3)
C24 0.047(5) 0.033(4) 0.040(4) 0.007(3) -0.006(3) 0.000(3)
C25 0.063(5) 0.034(4) 0.029(3) -0.001(3) 0.014(3) -0.010(4)
C26 0.039(4) 0.036(4) 0.022(3) -0.005(3) -0.002(3) -0.005(3)
C27 0.033(4) 0.044(4) 0.041(4) -0.011(3) -0.012(3) 0.001(3)
C28 0.034(4) 0.025(3) 0.044(4) -0.005(3) 0.005(3) -0.005(3)
C29 0.038(5) 0.045(5) 0.069(5) 0.012(4) 0.022(4) 0.002(4)
C30 0.024(3) 0.017(3) 0.026(3) -0.001(2) 0.002(3) -0.007(3)
C31 0.030(4) 0.027(3) 0.025(3) 0.005(3) -0.003(3) -0.005(3)
C32 0.029(4) 0.044(4) 0.035(4) 0.003(3) -0.006(3) -0.012(3)
C33 0.025(4) 0.052(5) 0.041(4) 0.003(3) 0.004(3) -0.003(3)
C34 0.039(4) 0.043(4) 0.037(4) 0.000(3) 0.015(3) -0.007(3)
C35 0.028(4) 0.028(3) 0.027(3) -0.003(3) 0.003(3) -0.006(3)
C36 0.061(5) 0.056(5) 0.018(3) -0.012(3) 0.011(3) -0.038(4)
C37 0.090(7) 0.065(6) 0.042(4) -0.008(4) 0.015(4) -0.011(5)
C38 0.027(4) 0.038(4) 0.040(4) 0.008(3) -0.002(3) -0.004(3)
C39 0.030(4) 0.043(5) 0.092(6) 0.024(4) -0.017(4) -0.012(4)
C40 0.033(4) 0.026(3) 0.031(3) 0.005(3) 0.007(3) 0.008(3)
C41 0.028(4) 0.039(4) 0.020(3) 0.001(3) 0.005(3) 0.000(3)
C42 0.026(4) 0.027(3) 0.014(3) 0.004(2) -0.002(2) -0.008(3)
C43 0.029(4) 0.034(4) 0.017(3) 0.005(2) 0.001(3) 0.000(3)
C44 0.030(4) 0.038(4) 0.022(3) 0.004(3) 0.001(3) 0.002(3)
C45 0.026(4) 0.050(4) 0.021(3) 0.005(3) -0.005(3) -0.003(3)
C46 0.043(4) 0.043(4) 0.021(3) -0.005(3) 0.009(3) -0.011(3)
C47 0.040(4) 0.021(3) 0.018(3) 0.003(2) 0.003(3) -0.006(3)
C48 0.018(3) 0.035(4) 0.028(3) -0.008(3) 0.000(2) -0.003(3)
C49 0.029(4) 0.042(4) 0.038(3) -0.003(3) 0.004(3) 0.009(3)
C50 0.031(4) 0.046(4) 0.029(3) -0.002(3) 0.010(3) 0.006(3)
C51 0.040(4) 0.027(4) 0.024(3) -0.007(3) 0.002(3) 0.001(3)
C52 0.046(5) 0.041(4) 0.029(3) -0.002(3) 0.012(3) -0.001(3)
C53 0.038(4) 0.044(4) 0.032(3) -0.003(3) 0.005(3) 0.003(3)

loop_
_atom_type_symbol
_atom_type_description
_atom_type_scat_dispersion_real
_atom_type_scat_dispersion_imag
_atom_type_scat_source
C C 0.0033 0.0016 'International Tables Vol C Tables 4.2.6.8 and 6.1.1.4'
H H 0.0000 0.0000 'International Tables Vol C Tables 4.2.6.8 and 6.1.1.4'
Cl Cl 0.1484 0.1585 'International Tables Vol C Tables 4.2.6.8 and 6.1.1.4'
F F 0.0171 0.0103 'International Tables Vol C Tables 4.2.6.8 and 6.1.1.4'
N N 0.0061 0.0033 'International Tables Vol C Tables 4.2.6.8 and 6.1.1.4'
O O 0.0106 0.0060 'International Tables Vol C Tables 4.2.6.8 and 6.1.1.4'
P P 0.1023 0.0942 'International Tables Vol C Tables 4.2.6.8 and 6.1.1.4'

loop_
_exptl_crystal_face_index_h
_exptl_crystal_face_index_k
_exptl_crystal_face_index_l
_exptl_crystal_face_perp_dist
0 -1 0 0.0081
0 1 0 0.0021
-1 0 0 0.0688
1 0 0 0.0688
1 -1 -1 0.2954
-1 -1 -1 0.2606
0 1 1 0.4029
0 -1 -1 0.3726

loop_
_geom_angle_atom_site_label_1
_geom_angle_atom_site_label_2
_geom_angle_atom_site_label_3
_geom_angle
_geom_angle_site_symmetry_1
_geom_angle_site_symmetry_3
_geom_angle_publ_flag
Cl1 C1CL Cl2 111.5(4) . . ?
Cl1 C1CL H1CA 109.3 . . ?
Cl1 C1CL H1CB 109.3 . . ?
Cl2 C1CL H1CA 109.3 . . ?
Cl2 C1CL H1CB 109.3 . . ?
H1CA C1CL H1CB 108.0 . . ?
F1 P1 F5 89.3(2) . . ?
F2 P1 F1 179.7(3) . . ?
F2 P1 F4 90.2(3) . . ?
F2 P1 F5 90.4(3) . . ?
F2 P1 F6 91.1(2) . . ?
F3 P1 F1 89.7(3) . . ?
F3 P1 F2 90.6(3) . . ?
F3 P1 F4 89.7(3) . . ?
F3 P1 F5 177.8(3) . . ?
F3 P1 F6 92.1(3) . . ?
F4 P1 F1 89.7(3) . . ?
F4 P1 F5 88.4(2) . . ?
F6 P1 F1 89.0(2) . . ?
F6 P1 F4 177.8(3) . . ?
F6 P1 F5 89.8(3) . . ?
F11 P2 F12 178.6(3) . . ?
F11 P2 F13 88.5(3) . . ?
F11 P2 F14 91.3(3) . . ?
F11 P2 F16 87.6(3) . . ?
F12 P2 F13 90.1(3) . . ?
F12 P2 F14 88.9(3) . . ?
F12 P2 F16 92.3(3) . . ?
F14 P2 F13 90.0(3) . . ?
F15 P2 F11 90.0(3) . . ?
F15 P2 F12 91.4(3) . . ?
F15 P2 F13 178.4(3) . . ?
F15 P2 F14 89.3(3) . . ?
F15 P2 F16 91.7(3) . . ?
F16 P2 F13 88.9(3) . . ?
F16 P2 F14 178.5(3) . . ?
C1 N1 C8 112.6(4) . . ?
C1 N1 C12 127.6(5) . . ?
C12 N1 C8 119.8(4) . . ?
C5 N2 C11 110.9(4) . . ?
C5 N2 C42 126.2(4) . . ?
C42 N2 C11 122.8(4) . . ?
N1 C1 C2 124.2(5) . . ?
N1 C1 C6 112.6(5) . . ?
C2 C1 C6 123.2(5) . . ?
C3 C2 C1 121.9(5) . . ?
C3 C2 C30 120.2(5) . . ?
C30 C2 C1 117.7(5) . . ?
C2 C3 H3 119.4 . . ?
C2 C3 C4 121.1(5) . . ?
C4 C3 H3 119.4 . . ?
O1 C4 C3 123.3(5) . . ?
O1 C4 C5 113.7(5) . . ?
C3 C4 C5 122.2(5) . . ?
N2 C5 C4 122.2(5) . . ?
N2 C5 C9 115.6(5) . . ?
C9 C5 C4 121.4(4) . . ?
C1 C6 C7 101.6(4) . . ?
C1 C6 C26 101.9(4) . . ?
C1 C6 C28 119.7(5) . . ?
C7 C6 C26 110.0(5) . . ?
C7 C6 C28 113.1(5) . . ?
C28 C6 C26 109.7(5) . . ?
C6 C7 H7A 109.8 . . ?
C6 C7 H7B 109.8 . . ?
H7A C7 H7B 108.2 . . ?
C8 C7 C6 109.4(5) . . ?
C8 C7 H7A 109.8 . . ?
C8 C7 H7B 109.8 . . ?
C7 C8 N1 99.3(4) . . ?
C7 C8 C25 113.6(5) . . ?
C24 C8 N1 114.5(5) . . ?
C24 C8 C7 113.8(5) . . ?
C24 C8 C25 109.1(5) . . ?
C25 C8 N1 106.2(4) . . ?
C5 C9 C10 99.8(4) . . ?
C5 C9 C36 105.9(5) . . ?
C10 C9 C36 113.5(5) . . ?
C38 C9 C5 109.9(5) . . ?
C38 C9 C10 113.1(5) . . ?
C38 C9 C36 113.5(5) . . ?
C9 C10 H10A 110.2 . . ?
C9 C10 H10B 110.2 . . ?
H10A C10 H10B 108.5 . . ?
C11 C10 C9 107.7(5) . . ?
C11 C10 H10A 110.2 . . ?
C11 C10 H10B 110.2 . . ?
C10 C11 N2 101.0(4) . . ?
C40 C11 N2 109.4(5) . . ?
C40 C11 C10 113.2(5) . . ?
C41 C11 N2 110.8(4) . . ?
C41 C11 C10 113.4(5) . . ?
C41 C11 C40 108.8(4) . . ?
C13 C12 N1 120.5(5) . . ?
C13 C12 C17 121.8(5) . . ?
C17 C12 N1 117.8(5) . . ?
C12 C13 C18 123.9(5) . . ?
C14 C13 C12 117.5(6) . . ?
C14 C13 C18 118.6(5) . . ?
C13 C14 H14 119.1 . . ?
C13 C14 C15 121.8(5) . . ?
C15 C14 H14 119.1 . . ?
C14 C15 H15 120.3 . . ?
C16 C15 C14 119.5(6) . . ?
C16 C15 H15 120.3 . . ?
C15 C16 H16 118.7 . . ?
C17 C16 C15 122.6(6) . . ?
C17 C16 H16 118.7 . . ?
C12 C17 C21 124.1(5) . . ?
C16 C17 C12 116.8(5) . . ?
C16 C17 C21 119.1(5) . . ?
C13 C18 H18 108.4 . . ?
C13 C18 C19 110.6(5) . . ?
C13 C18 C20 111.9(5) . . ?
C19 C18 H18 108.4 . . ?
C19 C18 C20 109.1(5) . . ?
C20 C18 H18 108.4 . . ?
C18 C19 H19A 109.5 . . ?
C18 C19 H19B 109.5 . . ?
C18 C19 H19C 109.5 . . ?
H19A C19 H19B 109.5 . . ?
H19A C19 H19C 109.5 . . ?
H19B C19 H19C 109.5 . . ?
C18 C20 H20A 109.5 . . ?
C18 C20 H20B 109.5 . . ?
C18 C20 H20C 109.5 . . ?
H20A C20 H20B 109.5 . . ?
H20A C20 H20C 109.5 . . ?
H20B C20 H20C 109.5 . . ?
C17 C21 H21 108.6 . . ?
C17 C21 C23 110.7(5) . . ?
C22 C21 C17 111.6(5) . . ?
C22 C21 H21 108.6 . . ?
C22 C21 C23 108.6(5) . . ?
C23 C21 H21 108.6 . . ?
C21 C22 H22A 109.5 . . ?
C21 C22 H22B 109.5 . . ?
C21 C22 H22C 109.5 . . ?
H22A C22 H22B 109.5 . . ?
H22A C22 H22C 109.5 . . ?
H22B C22 H22C 109.5 . . ?
C21 C23 H23A 109.5 . . ?
C21 C23 H23B 109.5 . . ?
C21 C23 H23C 109.5 . . ?
H23A C23 H23B 109.5 . . ?
H23A C23 H23C 109.5 . . ?
H23B C23 H23C 109.5 . . ?
C8 C24 H24B 109.5 . . ?
C8 C24 H24A 109.5 . . ?
C8 C24 H24C 109.5 . . ?
H24B C24 H24A 109.5 . . ?
H24B C24 H24C 109.5 . . ?
H24A C24 H24C 109.5 . . ?
C8 C25 H25A 109.5 . . ?
C8 C25 H25B 109.5 . . ?
C8 C25 H25C 109.5 . . ?
H25A C25 H25B 109.5 . . ?
H25A C25 H25C 109.5 . . ?
H25B C25 H25C 109.5 . . ?
C6 C26 H26A 108.8 . . ?
C6 C26 H26B 108.8 . . ?
H26A C26 H26B 107.7 . . ?
C27 C26 C6 113.9(5) . . ?
C27 C26 H26A 108.8 . . ?
C27 C26 H26B 108.8 . . ?
C26 C27 H27A 109.5 . . ?
C26 C27 H27B 109.5 . . ?
C26 C27 H27C 109.5 . . ?
H27A C27 H27B 109.5 . . ?
H27A C27 H27C 109.5 . . ?
H27B C27 H27C 109.5 . . ?
C6 C28 H28A 107.9 . . ?
C6 C28 H28B 107.9 . . ?
H28A C28 H28B 107.2 . . ?
C29 C28 C6 117.8(5) . . ?
C29 C28 H28A 107.9 . . ?
C29 C28 H28B 107.9 . . ?
C28 C29 H29A 109.5 . . ?
C28 C29 H29B 109.5 . . ?
C28 C29 H29C 109.5 . . ?
H29A C29 H29B 109.5 . . ?
H29A C29 H29C 109.5 . . ?
H29B C29 H29C 109.5 . . ?
C31 C30 C2 119.0(5) . . ?
C31 C30 C35 119.6(6) . . ?
C35 C30 C2 121.4(5) . . ?
C30 C31 H31 119.9 . . ?
C32 C31 C30 120.3(6) . . ?
C32 C31 H31 119.9 . . ?
C31 C32 H32 119.6 . . ?
C31 C32 C33 120.8(6) . . ?
C33 C32 H32 119.6 . . ?
C32 C33 H33 120.7 . . ?
C34 C33 C32 118.7(6) . . ?
C34 C33 H33 120.7 . . ?
C33 C34 H34 119.5 . . ?
C33 C34 C35 121.0(6) . . ?
C35 C34 H34 119.5 . . ?
C30 C35 H35 120.2 . . ?
C34 C35 C30 119.5(5) . . ?
C34 C35 H35 120.2 . . ?
C9 C36 H36A 108.0 . . ?
C9 C36 H36B 108.0 . . ?
H36A C36 H36B 107.2 . . ?
C37 C36 C9 117.2(6) . . ?
C37 C36 H36A 108.0 . . ?
C37 C36 H36B 108.0 . . ?
C36 C37 H37A 109.5 . . ?
C36 C37 H37B 109.5 . . ?
C36 C37 H37C 109.5 . . ?
H37A C37 H37B 109.5 . . ?
H37A C37 H37C 109.5 . . ?
H37B C37 H37C 109.5 . . ?
C9 C38 H38A 108.8 . . ?
C9 C38 H38B 108.8 . . ?
C9 C38 C39 113.7(5) . . ?
H38A C38 H38B 107.7 . . ?
C39 C38 H38A 108.8 . . ?
C39 C38 H38B 108.8 . . ?
C38 C39 H39A 109.5 . . ?
C38 C39 H39B 109.5 . . ?
C38 C39 H39C 109.5 . . ?
H39A C39 H39B 109.5 . . ?
H39A C39 H39C 109.5 . . ?
H39B C39 H39C 109.5 . . ?
C11 C40 H40A 109.5 . . ?
C11 C40 H40B 109.5 . . ?
C11 C40 H40C 109.5 . . ?
H40A C40 H40B 109.5 . . ?
H40A C40 H40C 109.5 . . ?
H40B C40 H40C 109.5 . . ?
C11 C41 H41A 109.5 . . ?
C11 C41 H41B 109.5 . . ?
C11 C41 H41C 109.5 . . ?
H41A C41 H41B 109.5 . . ?
H41A C41 H41C 109.5 . . ?
H41B C41 H41C 109.5 . . ?
C43 C42 N2 121.0(5) . . ?
C43 C42 C47 122.5(5) . . ?
C47 C42 N2 116.4(5) . . ?
C42 C43 C48 126.2(5) . . ?
C44 C43 C42 117.9(5) . . ?
C44 C43 C48 115.9(5) . . ?
C43 C44 H44 119.6 . . ?
C45 C44 C43 120.9(6) . . ?
C45 C44 H44 119.6 . . ?
C44 C45 H45 120.1 . . ?
C46 C45 C44 119.9(6) . . ?
C46 C45 H45 120.1 . . ?
C45 C46 H46 118.5 . . ?
C45 C46 C47 123.0(6) . . ?
C47 C46 H46 118.5 . . ?
C42 C47 C51 125.9(5) . . ?
C46 C47 C42 115.7(6) . . ?
C46 C47 C51 118.4(5) . . ?
C43 C48 H48 108.7 . . ?
C43 C48 C49 111.1(4) . . ?
C43 C48 C50 110.8(5) . . ?
C49 C48 H48 108.7 . . ?
C49 C48 C50 108.9(5) . . ?
C50 C48 H48 108.7 . . ?
C48 C49 H49A 109.5 . . ?
C48 C49 H49B 109.5 . . ?
C48 C49 H49C 109.5 . . ?
H49A C49 H49B 109.5 . . ?
H49A C49 H49C 109.5 . . ?
H49B C49 H49C 109.5 . . ?
C48 C50 H50A 109.5 . . ?
C48 C50 H50B 109.5 . . ?
C48 C50 H50C 109.5 . . ?
H50A C50 H50B 109.5 . . ?
H50A C50 H50C 109.5 . . ?
H50B C50 H50C 109.5 . . ?
C47 C51 H51 108.5 . . ?
C47 C51 C52 111.7(5) . . ?
C47 C51 C53 110.5(5) . . ?
C52 C51 H51 108.5 . . ?
C52 C51 C53 108.9(5) . . ?
C53 C51 H51 108.5 . . ?
C51 C52 H52A 109.5 . . ?
C51 C52 H52B 109.5 . . ?
C51 C52 H52C 109.5 . . ?
H52A C52 H52B 109.5 . . ?
H52A C52 H52C 109.5 . . ?
H52B C52 H52C 109.5 . . ?
C51 C53 H53A 109.5 . . ?
C51 C53 H53B 109.5 . . ?
C51 C53 H53C 109.5 . . ?
H53A C53 H53B 109.5 . . ?
H53A C53 H53C 109.5 . . ?
H53B C53 H53C 109.5 . . ?

loop_
_geom_bond_atom_site_label_1
_geom_bond_atom_site_label_2
_geom_bond_distance
_geom_bond_site_symmetry_2
_geom_bond_publ_flag
Cl1 C1CL 1.734(7) . ?
Cl2 C1CL 1.747(7) . ?
C1CL H1CA 0.9900 . ?
C1CL H1CB 0.9900 . ?
P1 F1 1.584(4) . ?
P1 F2 1.566(4) . ?
P1 F3 1.561(5) . ?
P1 F4 1.579(4) . ?
P1 F5 1.586(4) . ?
P1 F6 1.570(4) . ?
P2 F11 1.571(4) . ?
P2 F12 1.576(4) . ?
P2 F13 1.586(5) . ?
P2 F14 1.581(4) . ?
P2 F15 1.544(5) . ?
P2 F16 1.576(5) . ?
O1 C4 1.210(6) . ?
N1 C1 1.292(7) . ?
N1 C8 1.560(7) . ?
N1 C12 1.461(7) . ?
N2 C5 1.278(6) . ?
N2 C11 1.544(7) . ?
N2 C42 1.469(7) . ?
C1 C2 1.506(7) . ?
C1 C6 1.523(7) . ?
C2 C3 1.353(8) . ?
C2 C30 1.474(8) . ?
C3 H3 0.9500 . ?
C3 C4 1.495(7) . ?
C4 C5 1.521(8) . ?
C5 C9 1.515(8) . ?
C6 C7 1.542(7) . ?
C6 C26 1.574(7) . ?
C6 C28 1.544(8) . ?
C7 H7A 0.9900 . ?
C7 H7B 0.9900 . ?
C7 C8 1.525(8) . ?
C8 C24 1.499(8) . ?
C8 C25 1.534(8) . ?
C9 C10 1.542(7) . ?
C9 C36 1.597(8) . ?
C9 C38 1.515(8) . ?
C10 H10A 0.9900 . ?
C10 H10B 0.9900 . ?
C10 C11 1.535(7) . ?
C11 C40 1.532(8) . ?
C11 C41 1.515(7) . ?
C12 C13 1.412(7) . ?
C12 C17 1.420(7) . ?
C13 C14 1.379(8) . ?
C13 C18 1.526(8) . ?
C14 H14 0.9500 . ?
C14 C15 1.379(8) . ?
C15 H15 0.9500 . ?
C15 C16 1.379(8) . ?
C16 H16 0.9500 . ?
C16 C17 1.373(8) . ?
C17 C21 1.523(7) . ?
C18 H18 1.0000 . ?
C18 C19 1.526(8) . ?
C18 C20 1.531(7) . ?
C19 H19A 0.9800 . ?
C19 H19B 0.9800 . ?
C19 H19C 0.9800 . ?
C20 H20A 0.9800 . ?
C20 H20B 0.9800 . ?
C20 H20C 0.9800 . ?
C21 H21 1.0000 . ?
C21 C22 1.520(8) . ?
C21 C23 1.524(8) . ?
C22 H22A 0.9800 . ?
C22 H22B 0.9800 . ?
C22 H22C 0.9800 . ?
C23 H23A 0.9800 . ?
C23 H23B 0.9800 . ?
C23 H23C 0.9800 . ?
C24 H24B 0.9800 . ?
C24 H24A 0.9800 . ?
C24 H24C 0.9800 . ?
C25 H25A 0.9800 . ?
C25 H25B 0.9800 . ?
C25 H25C 0.9800 . ?
C26 H26A 0.9900 . ?
C26 H26B 0.9900 . ?
C26 C27 1.510(8) . ?
C27 H27A 0.9800 . ?
C27 H27B 0.9800 . ?
C27 H27C 0.9800 . ?
C28 H28A 0.9900 . ?
C28 H28B 0.9900 . ?
C28 C29 1.514(8) . ?
C29 H29A 0.9800 . ?
C29 H29B 0.9800 . ?
C29 H29C 0.9800 . ?
C30 C31 1.390(7) . ?
C30 C35 1.391(7) . ?
C31 H31 0.9500 . ?
C31 C32 1.356(8) . ?
C32 H32 0.9500 . ?
C32 C33 1.401(8) . ?
C33 H33 0.9500 . ?
C33 C34 1.375(8) . ?
C34 H34 0.9500 . ?
C34 C35 1.381(9) . ?
C35 H35 0.9500 . ?
C36 H36A 0.9900 . ?
C36 H36B 0.9900 . ?
C36 C37 1.476(9) . ?
C37 H37A 0.9800 . ?
C37 H37B 0.9800 . ?
C37 H37C 0.9800 . ?
C38 H38A 0.9900 . ?
C38 H38B 0.9900 . ?
C38 C39 1.540(8) . ?
C39 H39A 0.9800 . ?
C39 H39B 0.9800 . ?
C39 H39C 0.9800 . ?
C40 H40A 0.9800 . ?
C40 H40B 0.9800 . ?
C40 H40C 0.9800 . ?
C41 H41A 0.9800 . ?
C41 H41B 0.9800 . ?
C41 H41C 0.9800 . ?
C42 C43 1.395(8) . ?
C42 C47 1.418(7) . ?
C43 C44 1.393(8) . ?
C43 C48 1.526(8) . ?
C44 H44 0.9500 . ?
C44 C45 1.381(8) . ?
C45 H45 0.9500 . ?
C45 C46 1.363(8) . ?
C46 H46 0.9500 . ?
C46 C47 1.393(8) . ?
C47 C51 1.500(8) . ?
C48 H48 1.0000 . ?
C48 C49 1.530(8) . ?
C48 C50 1.540(8) . ?
C49 H49A 0.9800 . ?
C49 H49B 0.9800 . ?
C49 H49C 0.9800 . ?
C50 H50A 0.9800 . ?
C50 H50B 0.9800 . ?
C50 H50C 0.9800 . ?
C51 H51 1.0000 . ?
C51 C52 1.534(7) . ?
C51 C53 1.534(8) . ?
C52 H52A 0.9800 . ?
C52 H52B 0.9800 . ?
C52 H52C 0.9800 . ?
C53 H53A 0.9800 . ?
C53 H53B 0.9800 . ?
C53 H53C 0.9800 . ?

loop_
_geom_torsion_atom_site_label_1
_geom_torsion_atom_site_label_2
_geom_torsion_atom_site_label_3
_geom_torsion_atom_site_label_4
_geom_torsion
_geom_torsion_site_symmetry_1
_geom_torsion_site_symmetry_2
_geom_torsion_site_symmetry_3
_geom_torsion_site_symmetry_4
_geom_torsion_publ_flag
O1 C4 C5 N2 -82.2(6) . . . . ?
O1 C4 C5 C9 87.3(6) . . . . ?
N1 C1 C2 C3 40.6(7) . . . . ?
N1 C1 C2 C30 -144.4(5) . . . . ?
N1 C1 C6 C7 1.6(6) . . . . ?
N1 C1 C6 C26 -112.0(5) . . . . ?
N1 C1 C6 C28 126.9(5) . . . . ?
N1 C12 C13 C14 177.3(5) . . . . ?
N1 C12 C13 C18 -3.0(8) . . . . ?
N1 C12 C17 C16 -177.3(5) . . . . ?
N1 C12 C17 C21 3.9(8) . . . . ?
N2 C5 C9 C10 -12.5(6) . . . . ?
N2 C5 C9 C36 105.5(5) . . . . ?
N2 C5 C9 C38 -131.6(5) . . . . ?
N2 C42 C43 C44 177.4(4) . . . . ?
N2 C42 C43 C48 -4.2(8) . . . . ?
N2 C42 C47 C46 -177.1(5) . . . . ?
N2 C42 C47 C51 3.1(8) . . . . ?
C1 N1 C8 C7 21.5(6) . . . . ?
C1 N1 C8 C24 143.1(5) . . . . ?
C1 N1 C8 C25 -96.4(5) . . . . ?
C1 N1 C12 C13 80.8(7) . . . . ?
C1 N1 C12 C17 -99.3(7) . . . . ?
C1 C2 C3 C4 -169.8(4) . . . . ?
C1 C2 C30 C31 -108.4(6) . . . . ?
C1 C2 C30 C35 70.2(7) . . . . ?
C1 C6 C7 C8 12.5(6) . . . . ?
C1 C6 C26 C27 170.9(5) . . . . ?
C1 C6 C28 C29 -64.2(7) . . . . ?
C2 C1 C6 C7 178.7(5) . . . . ?
C2 C1 C6 C26 65.1(6) . . . . ?
C2 C1 C6 C28 -56.0(7) . . . . ?
C2 C3 C4 O1 33.3(8) . . . . ?
C2 C3 C4 C5 -157.4(5) . . . . ?
C2 C30 C31 C32 177.2(5) . . . . ?
C2 C30 C35 C34 -178.0(5) . . . . ?
C3 C2 C30 C31 66.6(7) . . . . ?
C3 C2 C30 C35 -114.8(6) . . . . ?
C3 C4 C5 N2 107.5(6) . . . . ?
C3 C4 C5 C9 -83.0(6) . . . . ?
C4 C5 C9 C10 177.3(5) . . . . ?
C4 C5 C9 C36 -64.7(6) . . . . ?
C4 C5 C9 C38 58.2(7) . . . . ?
C5 N2 C11 C10 14.3(6) . . . . ?
C5 N2 C11 C40 -105.3(5) . . . . ?
C5 N2 C11 C41 134.8(5) . . . . ?
C5 N2 C42 C43 86.5(7) . . . . ?
C5 N2 C42 C47 -92.7(6) . . . . ?
C5 C9 C10 C11 20.8(6) . . . . ?
C5 C9 C36 C37 -148.3(6) . . . . ?
C5 C9 C38 C39 173.0(5) . . . . ?
C6 C1 C2 C3 -136.1(5) . . . . ?
C6 C1 C2 C30 38.9(7) . . . . ?
C6 C7 C8 N1 -19.5(6) . . . . ?
C6 C7 C8 C24 -141.6(5) . . . . ?
C6 C7 C8 C25 92.8(6) . . . . ?
C7 C6 C26 C27 63.7(7) . . . . ?
C7 C6 C28 C29 55.4(7) . . . . ?
C8 N1 C1 C2 167.8(5) . . . . ?
C8 N1 C1 C6 -15.2(6) . . . . ?
C8 N1 C12 C13 -96.6(6) . . . . ?
C8 N1 C12 C17 83.3(6) . . . . ?
C9 C10 C11 N2 -21.6(5) . . . . ?
C9 C10 C11 C40 95.2(5) . . . . ?
C9 C10 C11 C41 -140.2(5) . . . . ?
C10 C9 C36 C37 -39.9(8) . . . . ?
C10 C9 C38 C39 62.4(7) . . . . ?
C11 N2 C5 C4 169.0(5) . . . . ?
C11 N2 C5 C9 -1.1(6) . . . . ?
C11 N2 C42 C43 -89.8(6) . . . . ?
C11 N2 C42 C47 90.9(6) . . . . ?
C12 N1 C1 C2 -9.7(8) . . . . ?
C12 N1 C1 C6 167.3(5) . . . . ?
C12 N1 C8 C7 -160.7(5) . . . . ?
C12 N1 C8 C24 -39.1(7) . . . . ?
C12 N1 C8 C25 81.3(6) . . . . ?
C12 C13 C14 C15 0.2(8) . . . . ?
C12 C13 C18 C19 -117.1(6) . . . . ?
C12 C13 C18 C20 121.0(6) . . . . ?
C12 C17 C21 C22 107.7(6) . . . . ?
C12 C17 C21 C23 -131.3(6) . . . . ?
C13 C12 C17 C16 2.6(8) . . . . ?
C13 C12 C17 C21 -176.2(5) . . . . ?
C13 C14 C15 C16 2.1(9) . . . . ?
C14 C13 C18 C19 62.6(6) . . . . ?
C14 C13 C18 C20 -59.3(7) . . . . ?
C14 C15 C16 C17 -2.1(9) . . . . ?
C15 C16 C17 C12 -0.3(8) . . . . ?
C15 C16 C17 C21 178.6(5) . . . . ?
C16 C17 C21 C22 -71.1(7) . . . . ?
C16 C17 C21 C23 49.9(7) . . . . ?
C17 C12 C13 C14 -2.6(8) . . . . ?
C17 C12 C13 C18 177.1(5) . . . . ?
C18 C13 C14 C15 -179.5(5) . . . . ?
C26 C6 C7 C8 119.9(5) . . . . ?
C26 C6 C28 C29 178.7(5) . . . . ?
C28 C6 C7 C8 -117.1(5) . . . . ?
C28 C6 C26 C27 -61.3(6) . . . . ?
C30 C2 C3 C4 15.4(7) . . . . ?
C30 C31 C32 C33 0.5(9) . . . . ?
C31 C30 C35 C34 0.6(8) . . . . ?
C31 C32 C33 C34 1.2(10) . . . . ?
C32 C33 C34 C35 -2.0(10) . . . . ?
C33 C34 C35 C30 1.1(9) . . . . ?
C35 C30 C31 C32 -1.4(8) . . . . ?
C36 C9 C10 C11 -91.4(6) . . . . ?
C36 C9 C38 C39 -68.7(7) . . . . ?
C38 C9 C10 C11 137.5(5) . . . . ?
C38 C9 C36 C37 91.1(7) . . . . ?
C42 N2 C5 C4 -7.7(8) . . . . ?
C42 N2 C5 C9 -177.8(5) . . . . ?
C42 N2 C11 C10 -168.9(5) . . . . ?
C42 N2 C11 C40 71.6(6) . . . . ?
C42 N2 C11 C41 -48.4(7) . . . . ?
C42 C43 C44 C45 1.1(8) . . . . ?
C42 C43 C48 C49 120.6(6) . . . . ?
C42 C43 C48 C50 -118.3(6) . . . . ?
C42 C47 C51 C52 -126.4(6) . . . . ?
C42 C47 C51 C53 112.2(6) . . . . ?
C43 C42 C47 C46 3.6(8) . . . . ?
C43 C42 C47 C51 -176.2(5) . . . . ?
C43 C44 C45 C46 0.7(9) . . . . ?
C44 C43 C48 C49 -61.0(7) . . . . ?
C44 C43 C48 C50 60.2(6) . . . . ?
C44 C45 C46 C47 -0.4(9) . . . . ?
C45 C46 C47 C42 -1.7(8) . . . . ?
C45 C46 C47 C51 178.1(5) . . . . ?
C46 C47 C51 C52 53.8(7) . . . . ?
C46 C47 C51 C53 -67.6(6) . . . . ?
C47 C42 C43 C44 -3.4(8) . . . . ?
C47 C42 C43 C48 175.1(5) . . . . ?
C48 C43 C44 C45 -177.5(5) . . . . ?

loop_
_exptl_oxdiff_crystal_face_indexfrac_h
_exptl_oxdiff_crystal_face_indexfrac_k
_exptl_oxdiff_crystal_face_indexfrac_l
_exptl_oxdiff_crystal_face_x
_exptl_oxdiff_crystal_face_y
_exptl_oxdiff_crystal_face_z
-0.0000 -1.0000 0.0000 -0.0024 -0.0203 0.0086
0.0000 1.0000 -0.0000 0.0024 0.0203 -0.0086
-1.0000 -0.0001 -0.0000 0.0584 -0.0072 -0.0006
1.0000 0.0001 0.0000 -0.0584 0.0072 0.0006
1.0000 -1.0000 -1.0000 -0.0517 0.0052 0.0550
-1.0000 -1.0001 -1.0000 0.0650 -0.0092 0.0538
-0.0000 1.0001 1.0000 -0.0066 0.0020 -0.0544
0.0000 -1.0001 -1.0000 0.0066 -0.0020 0.0544
